data_1007219
loop_
_publ_author_name
'Averbuch-Pouchot, M T'
'Durif, A'

_publ_section_title
;
Crystal Structures of Two New Types of cyclo-Tetraphosphates:
Tetracalcium tetrapotassium tris(cyclo-tetraphosphate) octahydrate and
Calcium disodium cyclo-tetraphosphate 5.5-hydrate
;
_journal_coden_ASTM ACSCEE
_journal_name_full 'Acta Crystallographica C (39,1983-)'
_journal_page_first 212
_journal_page_last 216
_journal_volume 44
_journal_year 1988
_chemical_formula_structural 'Ca4 K4 (P4 O12)3 (H2 O)8'
_chemical_formula_sum 'Ca4 H16 K4 O44 P12'
_chemical_name_systematic
;
Tetracalcium tetrapotassium cyclo-tetraphosphate octahydrate
;
_space_group_IT_number 14
_symmetry_cell_setting monoclinic
_symmetry_Int_Tables_number 14
_symmetry_space_group_name_Hall '-P 2yab'
_symmetry_space_group_name_H-M 'P 1 21/a 1'
_cell_angle_alpha 90
_cell_angle_beta 89.31
_cell_angle_gamma 90
_cell_formula_units_Z 2
_cell_length_a 20.38(1)
_cell_length_b 12.683(5)
_cell_length_c 7.830(2)
_cell_volume 2023.7
_refine_ls_R_factor_all 0.031
_cod_original_formula_sum 'H16 Ca4 K4 O44 P12'
_cod_database_code 1007219

loop_
_symmetry_equiv_pos_as_xyz
x,y,z
1/2-x,1/2+y,-z
-x,-y,-z
1/2+x,1/2-y,z

loop_
_atom_site_label
_atom_site_type_symbol
_atom_site_symmetry_multiplicity
_atom_site_Wyckoff_symbol
_atom_site_fract_x
_atom_site_fract_y
_atom_site_fract_z
_atom_site_occupancy
_atom_site_attached_hydrogens
_atom_site_calc_flag
Ca1 Ca2+ 4 e 0.12316(4) 0.25512(6) 0.4940(1) 1. 0 d
Ca2 Ca2+ 4 e 0.08625(4) 0.80389(6) -0.0005(1) 1. 0 d
K1 K1+ 4 e 0.16263(5) 0.23065(9) 0.0115(1) 1. 0 d
K2 K1+ 4 e 0.33452(5) 0.05043(9) 0.2650(2) 1. 0 d
P1 P5+ 4 e 0.28343(5) 0.32829(8) 0.3149(1) 1. 0 d
P2 P5+ 4 e 0.38260(5) 0.49243(8) 0.3322(1) 1. 0 d
P3 P5+ 4 e 0.13871(5) 0.00394(8) 0.2994(1) 1. 0 d
P4 P5+ 4 e 0.28189(5) 0.31449(8) 0.6836(1) 1. 0 d
P5 P5+ 4 e 0.52083(5) 0.11367(8) 0.1677(1) 1. 0 d
P6 P5+ 4 e 0.51679(5) 0.11080(8) -0.2094(1) 1. 0 d
O1 O2- 4 e 0.3185(1) 0.2670(2) 0.1815(4) 1. 0 d
O2 O2- 4 e 0.2105(1) 0.3335(2) 0.3141(4) 1. 0 d
O3 O2- 4 e 0.3085(1) 0.4487(2) 0.3134(4) 1. 0 d
O4 O2- 4 e 0.0715(1) 0.9252(2) 0.7691(4) 1. 0 d
O5 O2- 4 e 0.1206(2) 0.1076(2) 0.7002(4) 1. 0 d
O6 O2- 4 e 0.1021(1) 0.9678(2) 0.4721(4) 1. 0 d
O7 O2- 4 e 0.0995(2) -0.0351(2) 0.1545(4) 1. 0 d
O8 O2- 4 e 0.1562(2) 0.1170(2) 0.3102(4) 1. 0 d
O9 O2- 4 e 0.2927(1) 0.4402(2) 0.6908(4) 1. 0 d
O10 O2- 4 e 0.3255(1) 0.2619(2) 0.8076(4) 1. 0 d
O11 O2- 4 e 0.2904(1) 0.7983(3) 0.3058(4) 1. 0 d
O12 O2- 4 e 0.1911(1) 0.7856(2) 0.5038(4) 1. 0 d
O13 O2- 4 e 0.4528(1) 0.1563(2) 0.1619(4) 1. 0 d
O14 O2- 4 e 0.4258(1) 0.8306(3) 0.7459(4) 1. 0 d
O15 O2- 4 e 0.4790(2) 0.0029(2) 0.7562(4) 1. 0 d
O16 O2- 4 e 0.4667(2) 0.1960(2) 0.7904(4) 1. 0 d
O17 O2- 4 e 0.4257(1) 0.8810(3) 0.3269(4) 1. 0 d
O18 O2- 4 e 0.4526(1) 0.9079(2) 0.0242(4) 1. 0 d
O19 O2- 4 e 0.2311(2) 0.5768(3) 0.0405(6) 1. 0 d
O20 O2- 4 e 0.4880(2) 0.6839(3) 0.5074(5) 1. 0 d
O21 O2- 4 e 0.0291(1) 0.1365(3) -0.0131(4) 1. 0 d
O22 O2- 4 e 0.1572(2) 0.5517(4) 0.3928(7) 1. 0 d
H1 H1+ 4 e 0.297(4) 0.124(7) 0.91(1) 1. 0 d
H2 H1+ 4 e 0.241(4) 0.545(6) 0.12(1) 1. 0 d
H3 H1+ 4 e 0.500(4) 0.304(6) 0.57(1) 1. 0 d
H4 H1+ 4 e 0.513(4) 0.664(7) 0.60(1) 1. 0 d
H5 H1+ 4 e 0.464(3) 0.582(6) 0.97(1) 1. 0 d
H6 H1+ 4 e 0.048(4) 0.128(6) 0.90(1) 1. 0 d
H7 H1+ 4 e 0.360(4) 0.104(7) 0.64(1) 1. 0 d
H8 H1+ 4 e 0.140(4) 0.493(7) 0.38(1) 1. 0 d

loop_
_atom_type_symbol
_atom_type_oxidation_number
Ca2+ 2.000
K1+ 1.000
P5+ 5.000
O2- -2.000
H1+ 1.000
